data_7054030
loop_
_publ_author_name
'Mart\'i-Rujas, Javier'
'Cametti, Massimo'

_publ_section_title
;
 Synthesis of a novel hybrid metal--organic salt and its solid-state
 transformation
;
_journal_issue 4
_journal_name_full 'New Journal of Chemistry'
_journal_page_first 1385
_journal_paper_doi 10.1039/c3nj01400b
_journal_volume 38
_journal_year 2014
_chemical_formula_sum 'C24 H58 I4 N2 O12 Zn4'
_chemical_formula_weight 1335.80
_chemical_name_systematic
; 
 ? 
;
_space_group_IT_number 198
_symmetry_cell_setting cubic
_symmetry_space_group_name_Hall 'P 2ac 2ab 3'
_symmetry_space_group_name_H-M 'P 21 3'
_atom_sites_solution_hydrogens geom
_atom_sites_solution_primary direct
_atom_sites_solution_secondary difmap
_audit_creation_method SHELXL-97
_cell_angle_alpha 90.00
_cell_angle_beta 90.00
_cell_angle_gamma 90.00
_cell_formula_units_Z 4
_cell_length_a 16.3228(18)
_cell_length_b 16.3228(18)
_cell_length_c 16.3228(18)
_cell_measurement_temperature 100(2)
_cell_volume 4348.9(8)
_computing_structure_refinement 'SHELXL-97 (Sheldrick, 2008)'
_computing_structure_solution 'SHELXS-97 (Sheldrick, 2008)'
_diffrn_ambient_temperature 100(2)
_diffrn_measured_fraction_theta_full 0.969
_diffrn_measured_fraction_theta_max 0.969
_diffrn_radiation_monochromator graphite
_diffrn_radiation_source 'fine-focus sealed tube'
_diffrn_radiation_type CuK\a
_diffrn_radiation_wavelength 1.54178
_diffrn_reflns_av_R_equivalents 0.0354
_diffrn_reflns_av_sigmaI/netI 0.0605
_diffrn_reflns_limit_h_max 14
_diffrn_reflns_limit_h_min -10
_diffrn_reflns_limit_k_max 18
_diffrn_reflns_limit_k_min -14
_diffrn_reflns_limit_l_max 9
_diffrn_reflns_limit_l_min -18
_diffrn_reflns_number 5064
_diffrn_reflns_theta_full 65.46
_diffrn_reflns_theta_max 65.46
_diffrn_reflns_theta_min 6.06
_exptl_absorpt_coefficient_mu 25.215
_exptl_absorpt_correction_T_max 0.2995
_exptl_absorpt_correction_T_min 0.1407
_exptl_absorpt_correction_type multi-scan
_exptl_crystal_density_diffrn 2.040
_exptl_crystal_density_method 'not measured'
_exptl_crystal_F_000 2576
_exptl_crystal_size_max 0.13
_exptl_crystal_size_mid 0.07
_exptl_crystal_size_min 0.06
_refine_diff_density_max 0.859
_refine_diff_density_min -0.527
_refine_diff_density_rms 0.115
_refine_ls_abs_structure_details 'Flack H D (1983), Acta Cryst. A39, 876-881'
_refine_ls_abs_structure_Flack 0.008(7)
_refine_ls_extinction_method none
_refine_ls_goodness_of_fit_ref 1.072
_refine_ls_hydrogen_treatment mixed
_refine_ls_matrix_type full
_refine_ls_number_parameters 148
_refine_ls_number_reflns 2127
_refine_ls_number_restraints 2
_refine_ls_restrained_S_all 1.071
_refine_ls_R_factor_all 0.0343
_refine_ls_R_factor_gt 0.0316
_refine_ls_shift/su_max 0.000
_refine_ls_shift/su_mean 0.000
_refine_ls_structure_factor_coef Fsqd
_refine_ls_weighting_details 'calc w=1/[\s^2^(Fo^2^)+(0.0172P)^2^+0.0000P] where P=(Fo^2^+2Fc^2^)/3'
_refine_ls_weighting_scheme calc
_refine_ls_wR_factor_gt 0.0709
_refine_ls_wR_factor_ref 0.0718
_reflns_number_gt 1972
_reflns_number_total 2127
_reflns_threshold_expression >2sigma(I)
_cod_data_source_file c3nj01400b2.cif
_cod_data_source_block 1
_cod_depositor_comments
;
The following automatic conversions were performed:

'_symmetry_cell_setting' value 'Cubic' changed to 'cubic' according
to
/usr/data/users/saulius/crontab/automatic-downloads/current/RSC/lib/dictionaries/cif_core.dic
dictionary named 'cif_core.dic' version 2.4.2 from
2011-04-26.

'_exptl_absorpt_correction_type' value 'Multi-scan'
changed to 'multi-scan' according to
/usr/data/users/saulius/crontab/automatic-downloads/current/RSC/lib/dictionaries/cif_core.dic
dictionary named 'cif_core.dic' version 2.4.2 from 2011-04-26.

Automatic conversion script
Id: cif_fix_values 2281 2013-09-26 08:29:07Z andrius 
;
_cod_original_sg_symbol_H-M P213
_cod_database_code 7054030

loop_
_symmetry_equiv_pos_as_xyz
'x, y, z'
'z, x, y'
'y, z, x'
'-y+1/2, -z, x+1/2'
'z+1/2, -x+1/2, -y'
'-y, z+1/2, -x+1/2'
'-z+1/2, -x, y+1/2'
'-z, x+1/2, -y+1/2'
'y+1/2, -z+1/2, -x'
'x+1/2, -y+1/2, -z'
'-x, y+1/2, -z+1/2'
'-x+1/2, -y, z+1/2'

loop_
_atom_site_label
_atom_site_type_symbol
_atom_site_fract_x
_atom_site_fract_y
_atom_site_fract_z
_atom_site_U_iso_or_equiv
_atom_site_adp_type
_atom_site_occupancy
_atom_site_symmetry_multiplicity
_atom_site_calc_flag
_atom_site_refinement_flags
Zn1 Zn 0.09900(5) 0.09900(5) 0.09900(5) 0.0189(4) Uani 1 3 d S
I1 I 0.44105(3) 0.09599(3) 0.13093(3) 0.02993(15) Uani 1 1 d .
I2 I 0.00791(3) 0.00791(3) 0.00791(3) 0.0285(2) Uani 1 3 d S
O1 O 0.3796(3) 0.1740(3) 0.6997(3) 0.0292(13) Uani 1 1 d .
Zn2 Zn 0.29170(6) 0.13831(6) 0.15721(6) 0.0212(2) Uani 1 1 d .
O2 O 0.2803(4) 0.2643(5) 0.5890(4) 0.066(2) Uani 1 1 d .
O3 O 0.2719(3) 0.2542(3) 0.1277(3) 0.0235(12) Uani 1 1 d .
O4 O 0.2145(3) 0.0693(3) 0.0971(3) 0.0215(11) Uani 1 1 d .
C6 C 0.3981(5) 0.0769(5) 0.8040(4) 0.0255(18) Uani 1 1 d .
H6A H 0.3555 0.0385 0.7843 0.031 Uiso 1 1 calc R
H6B H 0.4393 0.0451 0.8351 0.031 Uiso 1 1 calc R
C8 C 0.2328(5) -0.0155(4) 0.0955(5) 0.0283(17) Uani 1 1 d .
H8A H 0.2223 -0.0393 0.1496 0.043 Uiso 1 1 calc R
H8B H 0.2906 -0.0232 0.0811 0.043 Uiso 1 1 calc R
H8C H 0.1982 -0.0426 0.0546 0.043 Uiso 1 1 calc R
N1 N 0.1429(4) 0.3571(4) 0.6429(4) 0.033(3) Uani 1 3 d SD
C7 C 0.3316(4) 0.3081(4) 0.1513(4) 0.0238(17) Uani 1 1 d .
H7A H 0.3240 0.3224 0.2091 0.036 Uiso 1 1 calc R
H7B H 0.3282 0.3577 0.1177 0.036 Uiso 1 1 calc R
H7C H 0.3855 0.2827 0.1439 0.036 Uiso 1 1 calc R
C2 C 0.2407(6) 0.3172(7) 0.5308(5) 0.052(3) Uani 1 1 d .
H2A H 0.2012 0.2849 0.4979 0.063 Uiso 1 1 calc R
H2B H 0.2822 0.3402 0.4930 0.063 Uiso 1 1 calc R
N2 N 0.3595(4) 0.1405(4) 0.8595(4) 0.022(2) Uani 1 3 d SD
C5 C 0.4389(5) 0.1184(5) 0.7313(5) 0.0278(18) Uani 1 1 d .
H5A H 0.4888 0.1481 0.7488 0.033 Uiso 1 1 calc R
H5B H 0.4544 0.0774 0.6893 0.033 Uiso 1 1 calc R
C3 C 0.3501(7) 0.2936(6) 0.6172(7) 0.064(3) Uani 1 1 d .
H3A H 0.3403 0.3237 0.6689 0.077 Uiso 1 1 calc R
H3B H 0.3737 0.3324 0.5769 0.077 Uiso 1 1 calc R
C1 C 0.1964(5) 0.3858(6) 0.5730(5) 0.042(2) Uani 1 1 d .
H1A H 0.1620 0.4150 0.5325 0.050 Uiso 1 1 calc R
H1B H 0.2372 0.4253 0.5944 0.050 Uiso 1 1 calc R
C4 C 0.4122(5) 0.2213(5) 0.6330(5) 0.038(2) Uani 1 1 d .
H4A H 0.4176 0.1869 0.5833 0.046 Uiso 1 1 calc R
H4B H 0.4669 0.2432 0.6474 0.046 Uiso 1 1 calc R
H101 H 0.1750(8) 0.3250(8) 0.6750(8) 0.01(3) Uiso 1 3 d SD
H102 H 0.3274(8) 0.1726(8) 0.8274(8) 0.08(6) Uiso 1 3 d SD
O1S O 0.4036(16) 0.4036(16) 0.4036(16) 0.081(13) Uani 0.30 3 d SP

loop_
_atom_site_aniso_label
_atom_site_aniso_U_11
_atom_site_aniso_U_22
_atom_site_aniso_U_33
_atom_site_aniso_U_23
_atom_site_aniso_U_13
_atom_site_aniso_U_12
Zn1 0.0189(4) 0.0189(4) 0.0189(4) -0.0010(4) -0.0010(4) -0.0010(4)
I1 0.0190(2) 0.0411(3) 0.0296(3) 0.0038(2) 0.0002(2) 0.0021(2)
I2 0.0285(2) 0.0285(2) 0.0285(2) -0.0065(2) -0.0065(2) -0.0065(2)
O1 0.020(3) 0.033(3) 0.035(3) 0.013(3) -0.004(3) 0.001(3)
Zn2 0.0195(5) 0.0229(5) 0.0210(5) -0.0006(4) -0.0009(4) -0.0004(4)
O2 0.047(4) 0.093(6) 0.059(5) 0.014(4) -0.016(4) 0.024(4)
O3 0.022(3) 0.017(3) 0.032(3) 0.003(2) -0.003(2) 0.001(2)
O4 0.022(3) 0.017(2) 0.026(3) 0.001(2) 0.002(2) 0.005(2)
C6 0.024(4) 0.031(4) 0.021(4) -0.008(4) -0.001(3) 0.000(4)
C8 0.029(4) 0.025(4) 0.031(4) 0.008(4) -0.002(4) -0.001(4)
N1 0.033(3) 0.033(3) 0.033(3) 0.009(3) -0.009(3) 0.009(3)
C7 0.025(4) 0.028(4) 0.018(4) -0.005(4) -0.001(3) 0.004(4)
C2 0.044(6) 0.084(8) 0.028(5) 0.016(5) 0.002(4) 0.018(6)
N2 0.022(2) 0.022(2) 0.022(2) 0.001(3) -0.001(3) 0.001(3)
C5 0.025(4) 0.035(5) 0.023(4) 0.004(4) 0.004(4) 0.009(4)
C3 0.077(8) 0.040(6) 0.075(8) -0.010(6) 0.008(7) -0.015(6)
C1 0.038(5) 0.047(5) 0.041(5) 0.016(5) -0.002(4) 0.013(4)
C4 0.029(4) 0.040(5) 0.045(5) 0.016(5) -0.004(4) 0.004(4)
O1S 0.081(13) 0.081(13) 0.081(13) -0.004(16) -0.004(16) -0.004(16)

loop_
_atom_type_symbol
_atom_type_description
_atom_type_scat_dispersion_real
_atom_type_scat_dispersion_imag
_atom_type_scat_source
C C 0.0181 0.0091 'International Tables Vol C Tables 4.2.6.8 and 6.1.1.4'
H H 0.0000 0.0000 'International Tables Vol C Tables 4.2.6.8 and 6.1.1.4'
N N 0.0311 0.0180 'International Tables Vol C Tables 4.2.6.8 and 6.1.1.4'
O O 0.0492 0.0322 'International Tables Vol C Tables 4.2.6.8 and 6.1.1.4'
Zn Zn -1.5491 0.6778 'International Tables Vol C Tables 4.2.6.8 and 6.1.1.4'
I I -0.3257 6.8362 'International Tables Vol C Tables 4.2.6.8 and 6.1.1.4'

loop_
_geom_angle_atom_site_label_1
_geom_angle_atom_site_label_2
_geom_angle_atom_site_label_3
_geom_angle
_geom_angle_site_symmetry_1
_geom_angle_site_symmetry_3
O4 Zn1 O4 104.64(16) . 3
O4 Zn1 O4 104.64(16) . 2
O4 Zn1 O4 104.64(16) 3 2
O4 Zn1 I2 113.96(14) . .
O4 Zn1 I2 113.96(14) 3 .
O4 Zn1 I2 113.96(14) 2 .
C5 O1 C4 111.4(5) . .
O4 Zn2 O3 103.0(2) . 3
O4 Zn2 O3 108.9(2) . .
O3 Zn2 O3 105.3(3) 3 .
O4 Zn2 I1 111.90(14) . .
O3 Zn2 I1 115.36(14) 3 .
O3 Zn2 I1 111.82(15) . .
C3 O2 C2 113.7(9) . .
C7 O3 Zn2 116.8(4) . 2
C7 O3 Zn2 115.4(4) . .
Zn2 O3 Zn2 115.5(2) 2 .
C8 O4 Zn1 116.6(4) . .
C8 O4 Zn2 115.9(4) . .
Zn1 O4 Zn2 118.2(2) . .
N2 C6 C5 110.2(6) . .
N2 C6 H6A 109.6 . .
C5 C6 H6A 109.6 . .
N2 C6 H6B 109.6 . .
C5 C6 H6B 109.6 . .
H6A C6 H6B 108.1 . .
O4 C8 H8A 109.5 . .
O4 C8 H8B 109.5 . .
H8A C8 H8B 109.5 . .
O4 C8 H8C 109.5 . .
H8A C8 H8C 109.5 . .
H8B C8 H8C 109.5 . .
C1 N1 C1 112.5(4) 5_456 .
C1 N1 C1 112.5(4) 5_456 4_565
C1 N1 C1 112.5(4) . 4_565
C1 N1 H101 106.3(5) 5_456 .
C1 N1 H101 106.3(5) . .
C1 N1 H101 106.3(5) 4_565 .
O3 C7 H7A 109.5 . .
O3 C7 H7B 109.5 . .
H7A C7 H7B 109.5 . .
O3 C7 H7C 109.5 . .
H7A C7 H7C 109.5 . .
H7B C7 H7C 109.5 . .
O2 C2 C1 111.1(7) . .
O2 C2 H2A 109.4 . .
C1 C2 H2A 109.4 . .
O2 C2 H2B 109.4 . .
C1 C2 H2B 109.4 . .
H2A C2 H2B 108.0 . .
C6 N2 C6 111.9(4) . 4_565
C6 N2 C6 111.9(4) . 5_456
C6 N2 C6 111.9(4) 4_565 5_456
C6 N2 H102 106.9(5) . .
C6 N2 H102 106.9(5) 4_565 .
C6 N2 H102 106.9(5) 5_456 .
O1 C5 C6 105.6(6) . .
O1 C5 H5A 110.6 . .
C6 C5 H5A 110.6 . .
O1 C5 H5B 110.6 . .
C6 C5 H5B 110.6 . .
H5A C5 H5B 108.8 . .
O2 C3 C4 110.0(8) . .
O2 C3 H3A 109.7 . .
C4 C3 H3A 109.7 . .
O2 C3 H3B 109.7 . .
C4 C3 H3B 109.7 . .
H3A C3 H3B 108.2 . .
C2 C1 N1 113.2(7) . .
C2 C1 H1A 108.9 . .
N1 C1 H1A 108.9 . .
C2 C1 H1B 108.9 . .
N1 C1 H1B 108.9 . .
H1A C1 H1B 107.8 . .
O1 C4 C3 106.8(7) . .
O1 C4 H4A 110.4 . .
C3 C4 H4A 110.4 . .
O1 C4 H4B 110.4 . .
C3 C4 H4B 110.4 . .
H4A C4 H4B 108.6 . .

loop_
_geom_bond_atom_site_label_1
_geom_bond_atom_site_label_2
_geom_bond_distance
_geom_bond_site_symmetry_2
Zn1 O4 1.947(5) .
Zn1 O4 1.947(5) 3
Zn1 O4 1.947(5) 2
Zn1 I2 2.5753(17) .
I1 Zn2 2.5698(11) .
O1 C5 1.424(8) .
O1 C4 1.438(9) .
Zn2 O4 1.955(5) .
Zn2 O3 1.977(5) 3
Zn2 O3 1.978(5) .
O2 C3 1.319(12) .
O2 C2 1.438(10) .
O3 C7 1.369(9) .
O3 Zn2 1.977(5) 2
O4 C8 1.416(8) .
C6 N2 1.515(7) .
C6 C5 1.520(10) .
C6 H6A 0.9900 .
C6 H6B 0.9900 .
C8 H8A 0.9800 .
C8 H8B 0.9800 .
C8 H8C 0.9800 .
N1 C1 1.511(8) 5_456
N1 C1 1.511(8) .
N1 C1 1.511(8) 4_565
N1 H101 0.91(2) .
C7 H7A 0.9800 .
C7 H7B 0.9800 .
C7 H7C 0.9800 .
C2 C1 1.501(12) .
C2 H2A 0.9900 .
C2 H2B 0.9900 .
N2 C6 1.515(7) 4_565
N2 C6 1.515(7) 5_456
N2 H102 0.91(2) .
C5 H5A 0.9900 .
C5 H5B 0.9900 .
C3 C4 1.577(13) .
C3 H3A 0.9900 .
C3 H3B 0.9900 .
C1 H1A 0.9900 .
C1 H1B 0.9900 .
C4 H4A 0.9900 .
C4 H4B 0.9900 .
